data_4116587
loop_
_publ_author_name
'Daesung Lee'
'Jason K. Sello'
'Stuart L. Schreiber'

_publ_section_title
;
 A Strategy for Macrocyclic Ring Closure and Functionalization Aimed
 toward Split-Pool Syntheses
;
_journal_name_full 'Journal of the American Chemical Society'
_journal_page_first 10648
_journal_page_last 10649
_journal_paper_doi 10.1021/ja992658m
_journal_volume 121
_journal_year 1999
_chemical_formula_sum 'C13 H19 N O5'
_chemical_formula_weight 269.29
_chemical_name_systematic
; 
 ? 
;
_space_group_IT_number 19
_symmetry_cell_setting orthorhombic
_symmetry_space_group_name_Hall 'P 2ac 2ab'
_symmetry_space_group_name_H-M 'P 21 21 21'
_atom_sites_solution_hydrogens geom
_atom_sites_solution_primary direct
_atom_sites_solution_secondary difmap
_audit_creation_method SHELXL-97
_cell_angle_alpha 90.00
_cell_angle_beta 90.00
_cell_angle_gamma 90.00
_cell_formula_units_Z 4
_cell_length_a 7.9966(3)
_cell_length_b 9.4430(4)
_cell_length_c 19.1856(8)
_cell_measurement_reflns_used 178
_cell_measurement_temperature 213(2)
_cell_measurement_theta_max 20.60
_cell_measurement_theta_min 3.04
_cell_volume 1448.74(10)
_computing_cell_refinement 'SMART (Bruker, V4.050, 1995)'
_computing_data_collection 'ASTRO (Bruker, V4.050, 1995)'
_computing_data_reduction 'SAINT (Bruker, V5.A06, 1997)'
_computing_molecular_graphics 'SHELXTL (Bruker, 1998, ver 5.10)'
_computing_publication_material 'CIFTAB (Sheldrick, 1993)'
_computing_structure_refinement 'SHELXL-97 (Sheldrick, 1997)'
_computing_structure_solution 'SHELXS-97 (Sheldrick, 1990)'
_diffrn_ambient_temperature 213(2)
_diffrn_measured_fraction_theta_full 0.934
_diffrn_measured_fraction_theta_max 0.934
_diffrn_measurement_method '\w, 0.3 deg'
_diffrn_radiation_monochromator graphite
_diffrn_radiation_source 'normal-focus sealed tube'
_diffrn_radiation_type MoK\a
_diffrn_radiation_wavelength 0.71073
_diffrn_reflns_av_R_equivalents 0.0249
_diffrn_reflns_av_sigmaI/netI 0.0238
_diffrn_reflns_limit_h_max 10
_diffrn_reflns_limit_h_min -10
_diffrn_reflns_limit_k_max 12
_diffrn_reflns_limit_k_min -5
_diffrn_reflns_limit_l_max 23
_diffrn_reflns_limit_l_min -21
_diffrn_reflns_number 9539
_diffrn_reflns_theta_full 27.59
_diffrn_reflns_theta_max 27.59
_diffrn_reflns_theta_min 2.12
_diffrn_standards_decay_% <1
_diffrn_standards_interval_count 0
_diffrn_standards_number 0
_exptl_absorpt_coefficient_mu 0.095
_exptl_absorpt_correction_type none
_exptl_crystal_colour colorless
_exptl_crystal_density_diffrn 1.235
_exptl_crystal_description needle
_exptl_crystal_F_000 576
_exptl_crystal_size_max 0.25
_exptl_crystal_size_mid 0.1
_exptl_crystal_size_min 0.1
_refine_diff_density_max 0.333
_refine_diff_density_min -0.166
_refine_diff_density_rms 0.033
_refine_ls_abs_structure_details 'Flack H D (1983), Acta Cryst. A39, 876-881'
_refine_ls_abs_structure_Flack -0.7(12)
_refine_ls_extinction_method none
_refine_ls_goodness_of_fit_ref 1.063
_refine_ls_hydrogen_treatment mixed
_refine_ls_matrix_type full
_refine_ls_number_parameters 172
_refine_ls_number_reflns 3042
_refine_ls_number_restraints 0
_refine_ls_restrained_S_all 1.063
_refine_ls_R_factor_all 0.0481
_refine_ls_R_factor_gt 0.0404
_refine_ls_shift/su_max 0.003
_refine_ls_shift/su_mean 0.001
_refine_ls_structure_factor_coef Fsqd
_refine_ls_weighting_details 'calc w=1/[\s^2^(Fo^2^)+(0.0632P)^2^+0.1459P] where P=(Fo^2^+2Fc^2^)/3'
_refine_ls_weighting_scheme calc
_refine_ls_wR_factor_gt 0.1063
_refine_ls_wR_factor_ref 0.1106
_reflns_number_gt 2617
_reflns_number_total 3042
_reflns_threshold_expression >2sigma(I)
_cod_data_source_file ja992658m_03.cif
_cod_data_source_block sls5
_cod_original_cell_volume 1448.7(1)
_cod_database_code 4116587

loop_
_symmetry_equiv_pos_as_xyz
'x, y, z'
'-x+1/2, -y, z+1/2'
'-x, y+1/2, -z+1/2'
'x+1/2, -y+1/2, -z'

loop_
_atom_site_label
_atom_site_type_symbol
_atom_site_fract_x
_atom_site_fract_y
_atom_site_fract_z
_atom_site_U_iso_or_equiv
_atom_site_adp_type
_atom_site_occupancy
_atom_site_symmetry_multiplicity
_atom_site_calc_flag
_atom_site_refinement_flags
O1 O 0.84817(17) 0.62469(13) 0.15494(7) 0.0510(3) Uani 1 1 d .
O2 O 0.8778(3) 0.85739(17) 0.15840(18) 0.1342(12) Uani 1 1 d .
O3 O 0.56213(16) 0.38211(11) 0.25718(6) 0.0413(3) Uani 1 1 d .
O4 O 0.4295(2) 0.42661(16) 0.04392(7) 0.0671(4) Uani 1 1 d .
O5 O 0.3193(3) 0.6302(2) 0.08209(9) 0.0885(6) Uani 1 1 d .
N1 N 0.51700(17) 0.59100(12) 0.20343(6) 0.0337(3) Uani 1 1 d .
H1A H 0.4814 0.6776 0.2077 0.040 Uiso 1 1 calc R
C1 C 0.9232(3) 0.7431(2) 0.17634(15) 0.0674(7) Uani 1 1 d .
C2 C 1.0655(3) 0.7158(2) 0.22619(16) 0.0741(7) Uani 1 1 d .
H2A H 1.1641 0.7694 0.2112 0.089 Uiso 1 1 calc R
H2B H 1.0942 0.6149 0.2253 0.089 Uiso 1 1 calc R
C3 C 1.0192(3) 0.7587(2) 0.29995(17) 0.0772(8) Uani 1 1 d .
H3A H 1.1205 0.7608 0.3287 0.093 Uiso 1 1 calc R
H3B H 0.9719 0.8544 0.2993 0.093 Uiso 1 1 calc R
C4 C 0.8963(3) 0.6599(2) 0.33156(15) 0.0740(7) Uani 1 1 d .
H4A H 0.9317 0.5668 0.3408 0.089 Uiso 1 1 calc R
C5 C 0.7440(3) 0.6929(2) 0.34733(12) 0.0590(6) Uani 1 1 d .
H5A H 0.7101 0.7871 0.3402 0.071 Uiso 1 1 calc R
C6 C 0.6145(3) 0.5888(2) 0.37693(9) 0.0553(5) Uani 1 1 d .
H6A H 0.6665 0.4958 0.3836 0.066 Uiso 1 1 calc R
H6B H 0.5755 0.6226 0.4224 0.066 Uiso 1 1 calc R
C7 C 0.4672(2) 0.57512(17) 0.32783(8) 0.0391(4) Uani 1 1 d .
H7A H 0.3800 0.5177 0.3499 0.047 Uiso 1 1 calc R
H7B H 0.4205 0.6692 0.3186 0.047 Uiso 1 1 calc R
C8 C 0.51859(19) 0.50724(15) 0.25987(8) 0.0312(3) Uani 1 1 d .
C10 C 0.5724(2) 0.54261(16) 0.13548(8) 0.0375(4) Uani 1 1 d .
H10A H 0.6167 0.4452 0.1401 0.045 Uiso 1 1 calc R
C11 C 0.7107(3) 0.63825(19) 0.10670(9) 0.0476(4) Uani 1 1 d .
H11A H 0.6714 0.7377 0.1060 0.057 Uiso 1 1 calc R
C12 C 0.7697(4) 0.5960(3) 0.03439(12) 0.0816(8) Uani 1 1 d .
H12A H 0.8572 0.6601 0.0193 0.122 Uiso 1 1 calc R
H12B H 0.6766 0.6008 0.0021 0.122 Uiso 1 1 calc R
H12D H 0.8129 0.5000 0.0357 0.122 Uiso 1 1 calc R
C13 C 0.4242(3) 0.5405(2) 0.08510(9) 0.0508(5) Uani 1 1 d .
C14 C 0.2967(5) 0.4150(4) -0.00757(14) 0.1063(12) Uani 1 1 d .
H14D H 0.3123 0.3293 -0.0347 0.159 Uiso 1 1 calc R
H14A H 0.2999 0.4965 -0.0383 0.159 Uiso 1 1 calc R
H14B H 0.1893 0.4114 0.0159 0.159 Uiso 1 1 calc R

loop_
_atom_site_aniso_label
_atom_site_aniso_U_11
_atom_site_aniso_U_22
_atom_site_aniso_U_33
_atom_site_aniso_U_23
_atom_site_aniso_U_13
_atom_site_aniso_U_12
O1 0.0519(7) 0.0355(6) 0.0655(8) -0.0018(6) 0.0090(7) -0.0026(5)
O2 0.0957(15) 0.0395(9) 0.268(3) 0.0046(14) -0.083(2) -0.0084(9)
O3 0.0545(7) 0.0284(5) 0.0410(6) 0.0048(4) -0.0006(6) 0.0011(5)
O4 0.0981(12) 0.0618(8) 0.0413(7) -0.0068(6) -0.0168(8) -0.0164(9)
O5 0.0986(14) 0.1019(14) 0.0650(10) -0.0104(10) -0.0339(10) 0.0380(12)
N1 0.0449(7) 0.0266(6) 0.0296(6) -0.0001(5) -0.0005(6) 0.0047(5)
C1 0.0424(11) 0.0377(10) 0.122(2) -0.0035(11) -0.0004(12) -0.0054(9)
C2 0.0377(11) 0.0516(11) 0.133(2) -0.0120(13) -0.0048(13) -0.0009(9)
C3 0.0481(13) 0.0575(12) 0.126(2) -0.0238(14) -0.0193(14) -0.0031(10)
C4 0.0627(15) 0.0541(11) 0.1053(19) -0.0155(12) -0.0214(14) 0.0044(11)
C5 0.0632(13) 0.0500(10) 0.0639(13) -0.0184(9) -0.0217(11) 0.0068(9)
C6 0.0738(14) 0.0586(12) 0.0337(9) -0.0065(8) -0.0101(9) 0.0059(10)
C7 0.0477(10) 0.0369(8) 0.0327(8) 0.0048(6) 0.0053(7) -0.0018(7)
C8 0.0308(8) 0.0305(7) 0.0323(8) 0.0010(6) -0.0023(6) -0.0038(6)
C10 0.0522(10) 0.0308(7) 0.0295(7) 0.0000(6) -0.0003(7) 0.0013(7)
C11 0.0633(12) 0.0400(9) 0.0394(9) 0.0012(7) 0.0069(8) -0.0041(8)
C12 0.109(2) 0.0809(16) 0.0550(13) -0.0064(11) 0.0358(14) -0.0251(16)
C13 0.0659(12) 0.0535(10) 0.0329(8) 0.0034(7) -0.0048(9) -0.0018(10)
C14 0.143(3) 0.115(2) 0.0605(15) -0.0016(16) -0.0493(18) -0.039(2)

loop_
_atom_type_symbol
_atom_type_description
_atom_type_scat_dispersion_real
_atom_type_scat_dispersion_imag
_atom_type_scat_source
C C 0.0033 0.0016 'International Tables Vol C Tables 4.2.6.8 and 6.1.1.4'
H H 0.0000 0.0000 'International Tables Vol C Tables 4.2.6.8 and 6.1.1.4'
N N 0.0061 0.0033 'International Tables Vol C Tables 4.2.6.8 and 6.1.1.4'
O O 0.0106 0.0060 'International Tables Vol C Tables 4.2.6.8 and 6.1.1.4'

loop_
_geom_angle_atom_site_label_1
_geom_angle_atom_site_label_2
_geom_angle_atom_site_label_3
_geom_angle
C1 O1 C11 117.78(15)
C13 O4 C14 116.1(2)
C8 N1 C10 122.48(12)
O2 C1 O1 122.3(2)
O2 C1 C2 124.7(2)
O1 C1 C2 113.04(18)
C1 C2 C3 111.18(19)
C4 C3 C2 111.99(19)
C5 C4 C3 124.6(2)
C4 C5 C6 124.5(2)
C7 C6 C5 110.43(15)
C8 C7 C6 111.23(14)
O3 C8 N1 122.28(14)
O3 C8 C7 121.33(14)
N1 C8 C7 116.38(13)
N1 C10 C13 109.62(15)
N1 C10 C11 111.03(13)
C13 C10 C11 109.85(14)
O1 C11 C12 109.04(19)
O1 C11 C10 105.47(13)
C12 C11 C10 113.50(17)
O5 C13 O4 124.44(19)
O5 C13 C10 124.44(17)
O4 C13 C10 111.11(17)

loop_
_geom_bond_atom_site_label_1
_geom_bond_atom_site_label_2
_geom_bond_distance
O1 C1 1.334(2)
O1 C11 1.443(2)
O2 C1 1.190(3)
O3 C8 1.2329(18)
O4 C13 1.335(2)
O4 C14 1.455(3)
O5 C13 1.194(3)
N1 C8 1.3411(19)
N1 C10 1.450(2)
C1 C2 1.509(4)
C2 C3 1.518(4)
C3 C4 1.485(4)
C4 C5 1.293(3)
C5 C6 1.537(3)
C6 C7 1.514(3)
C7 C8 1.510(2)
C10 C13 1.529(3)
C10 C11 1.531(3)
C11 C12 1.519(3)

loop_
_geom_torsion_atom_site_label_1
_geom_torsion_atom_site_label_2
_geom_torsion_atom_site_label_3
_geom_torsion_atom_site_label_4
_geom_torsion
C11 O1 C1 O2 1.9(4)
C11 O1 C1 C2 -179.63(18)
O2 C1 C2 C3 70.8(4)
O1 C1 C2 C3 -107.6(2)
C1 C2 C3 C4 71.9(3)
C2 C3 C4 C5 -113.1(3)
C3 C4 C5 C6 177.1(2)
C4 C5 C6 C7 -118.5(3)
C5 C6 C7 C8 65.85(19)
C10 N1 C8 O3 -2.4(2)
C10 N1 C8 C7 176.38(16)
C6 C7 C8 O3 67.9(2)
C6 C7 C8 N1 -110.96(17)
C8 N1 C10 C13 114.51(16)
C8 N1 C10 C11 -123.93(16)
C1 O1 C11 C12 104.5(2)
C1 O1 C11 C10 -133.25(18)
N1 C10 C11 O1 62.75(17)
C13 C10 C11 O1 -175.83(14)
N1 C10 C11 C12 -177.94(19)
C13 C10 C11 C12 -56.5(2)
C14 O4 C13 O5 0.2(3)
C14 O4 C13 C10 -178.5(2)
N1 C10 C13 O5 41.2(3)
C11 C10 C13 O5 -81.1(3)
N1 C10 C13 O4 -140.12(15)
C11 C10 C13 O4 97.62(18)
